data_2005860
loop_
_publ_author_name
'Cot\'e, M. L.'
'Thompson, H. W.'
'Lalancette, R. A.'

_publ_section_title
;
 ({-})-<i>cis</i>-Pinononic Acid: Hydrogen-Bonding Pattern of a \d-Keto
 Acid
;
_journal_issue 1
_journal_name_full 'Acta Crystallographica Section C'
_journal_page_first 102
_journal_page_last 106
_journal_paper_doi 10.1107/S0108270196012103
_journal_volume 53
_journal_year 1997
_chemical_formula_analytical 'C9 H14 O3'
_chemical_formula_moiety 'C9 H14 O3'
_chemical_formula_structural 'C9 H14 O3'
_chemical_formula_sum 'C9 H14 O3'
_chemical_formula_weight 170.20
_chemical_melting_point 399
_chemical_name_common '(-)-cis Pinononic acid'
_chemical_name_systematic '(-)-cis-3-acetyl-2,2-dimethylcyclobutanecarboxylic acid'
_space_group_IT_number 4
_symmetry_cell_setting monoclinic
_symmetry_space_group_name_Hall 'P 2yb'
_symmetry_space_group_name_H-M 'P 1 21 1'
_audit_creation_method SHELXL
_cell_angle_alpha 90.00
_cell_angle_beta 110.186(6)
_cell_angle_gamma 90.00
_cell_formula_units_Z 2
_cell_length_a 5.8824(7)
_cell_length_b 12.451(2)
_cell_length_c 6.7557(8)
_cell_measurement_reflns_used 31
_cell_measurement_temperature 296(2)
_cell_measurement_theta_max 17.3
_cell_measurement_theta_min 10.2
_cell_volume 464.41(11)
_computing_cell_refinement XSCANS
_computing_data_collection 'XSCANS (Fait, 1991)'
_computing_data_reduction XSCANS
_computing_molecular_graphics SHELXTL/PC
_computing_publication_material SHELXTL/PC
_computing_structure_refinement SHELXTL/PC
_computing_structure_solution 'SHELXTL/PC (Sheldrick, 1994)'
_diffrn_ambient_temperature 298(2)
_diffrn_measurement_device 'Siemens P4'
_diffrn_measurement_method '2\q/\q scans'
_diffrn_radiation_monochromator graphite
_diffrn_radiation_source 'fine-focus sealed tube'
_diffrn_radiation_type MoK\a
_diffrn_radiation_wavelength 0.71073
_diffrn_reflns_av_R_equivalents 0.0524
_diffrn_reflns_av_sigmaI/netI 0.0781
_diffrn_reflns_limit_h_max 8
_diffrn_reflns_limit_h_min -1
_diffrn_reflns_limit_k_max 17
_diffrn_reflns_limit_k_min -1
_diffrn_reflns_limit_l_max 9
_diffrn_reflns_limit_l_min -9
_diffrn_reflns_number 1894
_diffrn_reflns_theta_max 30.0
_diffrn_reflns_theta_min 1.5
_diffrn_standards_decay_% 2.94
_diffrn_standards_interval_count 47
_diffrn_standards_number 3
_exptl_absorpt_coefficient_mu 0.090
_exptl_absorpt_correction_T_max 0.992
_exptl_absorpt_correction_T_min 0.963
_exptl_absorpt_correction_type 'Face-indexed numerical'
_exptl_crystal_colour Colorless
_exptl_crystal_density_diffrn 1.217
_exptl_crystal_density_meas 1.21(1)
_exptl_crystal_density_method 'flotation in cyclohexane/CCl~4~'
_exptl_crystal_description Plate
_exptl_crystal_F_000 184
_exptl_crystal_size_max 0.56
_exptl_crystal_size_mid 0.40
_exptl_crystal_size_min 0.08
_refine_diff_density_max 0.124
_refine_diff_density_min -0.131
_refine_ls_abs_structure_details 'Flack (1983)'
_refine_ls_abs_structure_Flack 0.9(18)
_refine_ls_extinction_coef 0.085(9)
_refine_ls_extinction_method 'SHELXL93 (Sheldrick, 1993)'
_refine_ls_goodness_of_fit_all 0.836
_refine_ls_goodness_of_fit_obs 1.033
_refine_ls_hydrogen_treatment 'H atoms: see text'
_refine_ls_matrix_type full
_refine_ls_number_parameters 119
_refine_ls_number_reflns 1501
_refine_ls_number_restraints 1
_refine_ls_restrained_S_all 0.835
_refine_ls_restrained_S_obs 1.032
_refine_ls_R_factor_all 0.0766
_refine_ls_R_factor_obs 0.0425
_refine_ls_shift/esd_max -0.001
_refine_ls_shift/esd_mean 0.000
_refine_ls_structure_factor_coef Fsqd
_refine_ls_weighting_details 'w = 1/[\s^2^(Fo^2^)+(0.0338P)^2^] where P=(Fo^2^+2Fc^2^)/3'
_refine_ls_weighting_scheme calc
_refine_ls_wR_factor_all 0.1016
_refine_ls_wR_factor_obs 0.0922
_reflns_number_observed 859
_reflns_number_total 1501
_reflns_observed_criterion >4sigma(F)
_cod_data_source_file fg1213.cif
_cod_data_source_block lalancette
_cod_depositor_comments
;
 Marking atoms 'H8A', 'H8B', 'H8C' and 'H8D', 'H8E', 'H8F' as belonging to
 disorder groups '1' and '2' respectively after consulting the original
 publication.

 Antanas Vaitkus,
 2017-09-05

The following automatic conversions were performed:
'_symmetry_cell_setting' value 'Monoclinic' changed to 'monoclinic'
according to '/home/saulius/struct/CIF-dictionaries/cif_core.dic'
dictionary named 'cif_core.dic' version 2.4.1 from 2010-06-29.

Automatic conversion script
Id: cif_fix_enum 1527 2010-12-29 10:47:43Z saulius 

The following automatic conversions were performed:

'_symmetry_cell_setting' value 'Monoclinic' changed to 'monoclinic'
according to /home/saulius/struct/CIF-dictionaries/cif_core.dic
dictionary named 'cif_core.dic' version 2.4.1 from
2010-06-29.

'_geom_bond_publ_flag' value 'Y' changed to 'y'
according to /home/saulius/struct/CIF-dictionaries/cif_core.dic
dictionary named 'cif_core.dic' version 2.4.1 from 2010-06-29 (14
times).

'_geom_angle_publ_flag' value 'Y' changed to 'y' according
to /home/saulius/struct/CIF-dictionaries/cif_core.dic dictionary
named 'cif_core.dic' version 2.4.1 from 2010-06-29 (20
times).

'_geom_torsion_publ_flag' value 'Y' changed to 'y' according
to /home/saulius/struct/CIF-dictionaries/cif_core.dic dictionary
named 'cif_core.dic' version 2.4.1 from 2010-06-29 (9 times).

Automatic conversion script
Id: cif_fix_values 1715 2011-07-08 13:25:40Z adriana 

The following automatic conversions were performed:

'_refine_ls_weighting_scheme' value 'calc w =
1/[\s^2^(Fo^2^)+(0.0338P)^2^] where P=(Fo^2^+2Fc^2^)/3' was changed
to 'calc'. New tag '_refine_ls_weighting_details' was created. The
value of the new tag was set to 'w = 1/[\s^2^(Fo^2^)+(0.0338P)^2^]
where P=(Fo^2^+2Fc^2^)/3'.

Automatic conversion script
Id: cif_fix_values 3143 2015-03-26 13:38:13Z robertas 
;
_cod_original_cell_volume 464.40(10)
_cod_original_sg_symbol_H-M 'P 21'
_cod_database_code 2005860

loop_
_symmetry_equiv_pos_as_xyz
'x, y, z'
'-x, 1/2+y, -z'

loop_
_atom_site_aniso_label
_atom_site_aniso_U_11
_atom_site_aniso_U_22
_atom_site_aniso_U_33
_atom_site_aniso_U_12
_atom_site_aniso_U_13
_atom_site_aniso_U_23
O1 0.0646(13) 0.0584(13) 0.0762(15) -0.0208(12) 0.0078(11) 0.0082(11)
O2 0.0444(10) 0.0637(13) 0.0770(13) -0.0023(11) 0.0116(9) -0.0024(11)
O3 0.0551(13) 0.0509(13) 0.099(2) 0.0112(11) 0.0194(13) 0.0090(12)
C1 0.0428(13) 0.0447(15) 0.0437(13) 0.0014(13) 0.0134(11) 0.0020(13)
C2 0.0390(12) 0.0391(13) 0.0424(12) 0.0021(12) 0.0140(10) 0.0020(11)
C3 0.0406(13) 0.0374(13) 0.0491(15) 0.0017(12) 0.0147(12) -0.0015(12)
C4 0.054(2) 0.052(2) 0.0439(15) 0.006(2) 0.0105(14) -0.0086(13)
C5 0.051(2) 0.060(2) 0.0527(14) 0.001(2) 0.0245(13) -0.0002(13)
C6 0.055(2) 0.045(2) 0.068(2) -0.0031(14) 0.0177(15) -0.0053(14)
C7 0.0450(15) 0.0360(13) 0.052(2) -0.0012(13) 0.0114(13) -0.0036(11)
C8 0.062(2) 0.050(2) 0.065(2) -0.006(2) 0.001(2) 0.0094(15)
C9 0.048(2) 0.049(2) 0.0432(14) 0.0063(14) 0.0115(13) 0.0066(13)

loop_
_atom_site_label
_atom_site_occupancy
_atom_site_fract_x
_atom_site_fract_y
_atom_site_fract_z
_atom_site_U_iso_or_equiv
_atom_site_thermal_displace_type
_atom_site_calc_flag
_atom_site_refinement_flags
_atom_site_type_symbol
_atom_site_disorder_group
O1 1 0.0738(4) 0.7416(2) 0.2309(4) 0.0707(7) Uani d . O .
O2 1 0.6356(4) 0.4752(2) 0.6574(3) 0.0642(6) Uani d . O .
O3 1 0.4586(4) 0.3151(2) 0.5965(4) 0.0701(7) Uani d . O .
H3' 1 0.612(7) 0.291(3) 0.629(7) 0.100 Uiso d . H .
C1 1 0.2031(4) 0.4653(2) 0.5533(4) 0.0441(6) Uani d . C .
C2 1 0.0444(4) 0.4722(2) 0.3130(4) 0.0402(6) Uani d . C .
C3 1 -0.0451(5) 0.5847(2) 0.3677(4) 0.0425(6) Uani d . C .
C4 1 0.1731(5) 0.5867(2) 0.5740(4) 0.0516(7) Uani d . C .
C5 1 0.1965(5) 0.4836(2) 0.1716(4) 0.0529(7) Uani d . C .
C6 1 -0.1439(6) 0.3848(2) 0.2311(5) 0.0570(8) Uani d . C .
C7 1 -0.0776(5) 0.6728(2) 0.2123(4) 0.0459(6) Uani d . C .
C8 1 -0.3044(5) 0.6718(2) 0.0229(5) 0.0644(9) Uani d . C .
C9 1 0.4551(5) 0.4213(2) 0.6094(4) 0.0480(7) Uani d . C .
H1 1 0.1152(4) 0.4263(2) 0.6304(4) 0.056(6) Uiso calc R H .
H3 1 -0.1945(5) 0.5751(2) 0.3990(4) 0.056(6) Uiso calc R H .
H4A 1 0.3085(5) 0.6287(2) 0.5660(4) 0.064(6) Uiso calc R H .
H4B 1 0.1322(5) 0.6068(2) 0.6964(4) 0.064(6) Uiso calc R H .
H5A 1 0.3148(5) 0.5392(2) 0.2257(4) 0.063(4) Uiso calc R H .
H5B 1 0.0933(5) 0.5019(2) 0.0313(4) 0.063(4) Uiso calc R H .
H5C 1 0.2771(5) 0.4169(2) 0.1686(4) 0.063(4) Uiso calc R H .
H6A 1 -0.2379(6) 0.3787(2) 0.3219(5) 0.063(4) Uiso calc R H .
H6B 1 -0.0647(6) 0.3177(2) 0.2284(5) 0.063(4) Uiso calc R H .
H6C 1 -0.2485(6) 0.4027(2) 0.0910(5) 0.063(4) Uiso calc R H .
H8A 0.59(3) -0.294(5) 0.726(3) -0.075(4) 0.066(8) Uiso calc PR H 1
H8B 0.59(3) -0.4410(13) 0.686(5) 0.0655(14) 0.066(8) Uiso calc PR H 1
H8C 0.59(3) -0.323(6) 0.6026(17) -0.044(6) 0.066(8) Uiso calc PR H 1
H8D 0.41(3) -0.412(5) 0.617(3) 0.040(4) 0.066(8) Uiso calc PR H 2
H8E 0.41(3) -0.2647(13) 0.657(5) -0.1008(14) 0.066(8) Uiso calc PR H 2
H8F 0.41(3) -0.382(6) 0.7406(16) 0.008(6) 0.066(8) Uiso calc PR H 2

loop_
_atom_type_symbol
_atom_type_description
_atom_type_scat_dispersion_real
_atom_type_scat_dispersion_imag
_atom_type_scat_source
C C 0.0033 0.0016 'International Tables Vol C Tables 4.2.6.8 and 6.1.1.4'
H H 0.0000 0.0000 'International Tables Vol C Tables 4.2.6.8 and 6.1.1.4'
O O 0.0106 0.0060 'International Tables Vol C Tables 4.2.6.8 and 6.1.1.4'

loop_
_geom_angle_atom_site_label_1
_geom_angle_atom_site_label_2
_geom_angle_atom_site_label_3
_geom_angle
_geom_angle_publ_flag
C9 O3 H3' 110(3) y
C9 C1 C4 118.1(2) y
C9 C1 C2 117.6(2) y
C4 C1 C2 89.7(2) y
C6 C2 C5 110.6(2) y
C6 C2 C1 116.0(2) y
C5 C2 C1 112.6(2) y
C6 C2 C3 117.4(2) y
C5 C2 C3 112.2(2) y
C1 C2 C3 86.2(2) y
C7 C3 C4 119.6(2) y
C7 C3 C2 117.4(2) y
C4 C3 C2 89.2(2) y
C1 C4 C3 89.3(2) y
O1 C7 C3 122.6(2) y
O1 C7 C8 120.1(3) y
C3 C7 C8 117.3(2) y
O2 C9 O3 122.8(3) y
O2 C9 C1 124.6(3) y
O3 C9 C1 112.5(3) y

loop_
_geom_bond_atom_site_label_1
_geom_bond_atom_site_label_2
_geom_bond_site_symmetry_2
_geom_bond_distance
_geom_bond_publ_flag
O1 C7 . 1.211(3) y
O2 C9 . 1.202(3) y
O3 C9 . 1.327(3) y
O3 H3' . 0.90(4) y
C1 C9 . 1.501(4) y
C1 C4 . 1.534(4) y
C1 C2 . 1.571(3) y
C2 C6 . 1.514(4) y
C2 C5 . 1.524(3) y
C2 C3 . 1.585(3) y
C3 C7 . 1.484(4) y
C3 C4 . 1.535(4) y
C7 C8 . 1.496(4) y
O1 H8C 1_656 2.52(2) y

loop_
_geom_torsion_atom_site_label_1
_geom_torsion_atom_site_label_2
_geom_torsion_atom_site_label_3
_geom_torsion_atom_site_label_4
_geom_torsion
_geom_torsion_publ_flag
C9 C1 C2 C6 101.7(3) ?
C4 C1 C2 C6 -136.3(2) ?
C9 C1 C2 C5 -27.1(3) ?
C4 C1 C2 C5 94.9(2) ?
C9 C1 C2 C3 -139.6(3) ?
C4 C1 C2 C3 -17.6(2) y
C6 C2 C3 C7 -101.7(3) ?
C5 C2 C3 C7 27.9(3) ?
C1 C2 C3 C7 140.9(2) ?
C6 C2 C3 C4 135.0(3) ?
C5 C2 C3 C4 -95.3(2) ?
C1 C2 C3 C4 17.6(2) y
C9 C1 C4 C3 139.7(2) ?
C2 C1 C4 C3 18.2(2) y
C7 C3 C4 C1 -139.4(3) ?
C2 C3 C4 C1 -18.0(2) y
C4 C3 C7 O1 7.5(4) ?
C2 C3 C7 O1 -98.5(3) y
C4 C3 C7 C8 -174.8(3) ?
C2 C3 C7 C8 79.2(3) ?
C4 C1 C9 O2 -4.7(4) y
C2 C1 C9 O2 101.1(3) y
C4 C1 C9 O3 176.5(3) y
C2 C1 C9 O3 -77.7(3) y
